data_4513242
loop_
_publ_author_name
'Makhotkina, Olena'
'Lieffrig, Julien'
'Jeannin, Olivier'
'Fourmigu\'e, Marc'
'Aubert, Emmanuel'
'Espinosa, Enrique'

_publ_section_title
;
 Cocrystal or Salt: Solid State-Controlled Iodine Shift in Crystalline
 Halogen-Bonded Systems
;
_journal_issue 7
_journal_name_full 'Crystal Growth &amp; Design'
_journal_page_first 3464
_journal_paper_doi 10.1021/acs.cgd.5b00535
_journal_volume 15
_journal_year 2015
_chemical_formula_moiety 'C4 H4 I N O2, C7 H10 N2'
_chemical_formula_sum 'C11 H14 I N3 O2'
_chemical_formula_weight 347.15
_chemical_name_common N-iodosuccinimide/4-dimethylaminopyridine
_chemical_name_systematic
;
 ?
;
_space_group_IT_number 19
_symmetry_cell_setting orthorhombic
_symmetry_space_group_name_Hall 'P 2ac 2ab'
_symmetry_space_group_name_H-M 'P 21 21 21'
_atom_sites_solution_hydrogens geom
_atom_sites_solution_primary direct
_atom_sites_solution_secondary difmap
_audit_creation_method SHELXL-97
_cell_angle_alpha 90.000
_cell_angle_beta 90.000
_cell_angle_gamma 90.000
_cell_formula_units_Z 4
_cell_length_a 6.4490(12)
_cell_length_b 7.905(2)
_cell_length_c 25.9495(13)
_cell_measurement_reflns_used 5862
_cell_measurement_temperature 293(2)
_cell_measurement_theta_max 27.4914
_cell_measurement_theta_min 3.528
_cell_volume 1322.9(4)
_computing_cell_refinement 'Dirax/lsq (Duisenberg & Schreurs, 1989-2000)'
_computing_data_collection 'Collect (Bruker AXS BV, 1997-2004)'
_computing_data_reduction 'EvalCCD (Duisenberg & Schreurs 1990-2000)'
_computing_molecular_graphics 'Ortep-3 for Windows (Farrugia, 1997)'
_computing_publication_material 'WinGX publication routines (Farrugia, 1999)'
_computing_structure_refinement 'SHELXL-97 (Sheldrick, 1997)'
_computing_structure_solution 'SIR92 (Altomare et al., 1993)'
_diffrn_ambient_temperature 293(2)
_diffrn_detector_area_resol_mean 9
_diffrn_measured_fraction_theta_full 0.997
_diffrn_measured_fraction_theta_max 0.997
_diffrn_measurement_device '95mm CCD camera on \k-goniostat'
_diffrn_measurement_device_type KappaCCD
_diffrn_measurement_method CCD
_diffrn_radiation_monochromator 'horizonally mounted graphite crystal'
_diffrn_radiation_source 'fine-focus sealed tube'
_diffrn_radiation_type MoK\a
_diffrn_radiation_wavelength 0.71073
_diffrn_reflns_av_R_equivalents 0.0714
_diffrn_reflns_av_sigmaI/netI 0.0632
_diffrn_reflns_limit_h_max 8
_diffrn_reflns_limit_h_min -8
_diffrn_reflns_limit_k_max 10
_diffrn_reflns_limit_k_min -10
_diffrn_reflns_limit_l_max 33
_diffrn_reflns_limit_l_min -31
_diffrn_reflns_number 15614
_diffrn_reflns_theta_full 27.49
_diffrn_reflns_theta_max 27.49
_diffrn_reflns_theta_min 3.53
_exptl_absorpt_coefficient_mu 2.416
_exptl_absorpt_correction_T_max 0.976
_exptl_absorpt_correction_T_min 0.599
_exptl_absorpt_correction_type multi-scan
_exptl_absorpt_process_details
;
  [Sheldrick, G.M. (2002). SADABS Bruker AXS Inc., Madison, Wisconsin, USA]
;
_exptl_crystal_colour colourless
_exptl_crystal_density_diffrn 1.743
_exptl_crystal_density_method 'not measured'
_exptl_crystal_description plate
_exptl_crystal_F_000 680
_exptl_crystal_size_max 0.42
_exptl_crystal_size_mid 0.18
_exptl_crystal_size_min 0.01
_refine_diff_density_max 0.880
_refine_diff_density_min -0.431
_refine_diff_density_rms 0.088
_refine_ls_abs_structure_details 'Flack H D (1983), Acta Cryst. A39, 876-881'
_refine_ls_abs_structure_Flack -0.03(3)
_refine_ls_extinction_method none
_refine_ls_goodness_of_fit_ref 1.052
_refine_ls_hydrogen_treatment constr
_refine_ls_matrix_type full
_refine_ls_number_parameters 154
_refine_ls_number_reflns 3035
_refine_ls_number_restraints 0
_refine_ls_restrained_S_all 1.052
_refine_ls_R_factor_all 0.0814
_refine_ls_R_factor_gt 0.0406
_refine_ls_shift/su_max 0.002
_refine_ls_shift/su_mean 0.000
_refine_ls_structure_factor_coef Fsqd
_refine_ls_weighting_details 'calc w=1/[\s^2^(Fo^2^)+(0.0269P)^2^+0.0000P] where P=(Fo^2^+2Fc^2^)/3'
_refine_ls_weighting_scheme calc
_refine_ls_wR_factor_gt 0.0625
_refine_ls_wR_factor_ref 0.0718
_reflns_number_gt 2099
_reflns_number_total 3035
_reflns_threshold_expression >2sigma(I)
_cod_data_source_file cg5b00535_si_002.cif
_cod_data_source_block NIS-DMAP
_cod_depositor_comments 'Adding full bibliography for 4513240--4513246.cif.'
_cod_original_sg_symbol_H-M P212121
_cod_database_code 4513242

loop_
_symmetry_equiv_pos_as_xyz
'x, y, z'
'-x+1/2, -y, z+1/2'
'x+1/2, -y+1/2, -z'
'-x, y+1/2, -z+1/2'

loop_
_atom_site_label
_atom_site_type_symbol
_atom_site_fract_x
_atom_site_fract_y
_atom_site_fract_z
_atom_site_U_iso_or_equiv
_atom_site_adp_type
_atom_site_occupancy
_atom_site_symmetry_multiplicity
_atom_site_calc_flag
_atom_site_refinement_flags
I001 I 0.58783(5) 0.08998(4) 0.871360(12) 0.05187(12) Uani 1 1 d .
O1 O 0.5412(6) -0.1018(6) 0.98561(15) 0.0683(11) Uani 1 1 d .
O2 O 1.0531(6) 0.2171(5) 0.91471(15) 0.0685(11) Uani 1 1 d .
N1 N 0.7743(6) 0.0548(5) 0.93903(15) 0.0464(11) Uani 1 1 d .
C1 C 0.7070(9) -0.0300(7) 0.9822(2) 0.0520(14) Uani 1 1 d .
C2 C 0.8694(8) -0.0163(7) 1.0237(2) 0.0562(14) Uani 1 1 d .
H2A H 0.9127 -0.1276 1.0352 0.067 Uiso 1 1 calc R
H2B H 0.8168 0.0465 1.0531 0.067 Uiso 1 1 calc R
C3 C 1.0479(8) 0.0768(10) 0.9987(2) 0.0639(15) Uani 1 1 d .
H3A H 1.1681 0.0038 0.9956 0.077 Uiso 1 1 calc R
H3B H 1.0857 0.1758 1.0187 0.077 Uiso 1 1 calc R
C4 C 0.9675(8) 0.1276(7) 0.9457(2) 0.0474(13) Uani 1 1 d .
N2 N 0.3828(7) 0.1258(6) 0.79464(15) 0.0565(12) Uani 1 1 d .
N3 N 0.0690(8) 0.1740(6) 0.65468(16) 0.0574(11) Uani 1 1 d .
C5 C 0.2021(9) 0.2082(7) 0.7913(2) 0.0564(15) Uani 1 1 d .
H5 H 0.1475 0.2558 0.8212 0.068 Uiso 1 1 calc R
C6 C 0.0934(9) 0.2262(7) 0.74637(19) 0.0536(13) Uani 1 1 d .
H6 H -0.0315 0.2851 0.7465 0.064 Uiso 1 1 calc R
C7 C 0.1668(8) 0.1578(7) 0.7003(2) 0.0460(13) Uani 1 1 d .
C8 C 0.3568(8) 0.0703(8) 0.7044(2) 0.0603(15) Uani 1 1 d .
H8 H 0.4157 0.0217 0.6752 0.072 Uiso 1 1 calc R
C9 C 0.4549(8) 0.0566(8) 0.7507(2) 0.0639(17) Uani 1 1 d .
H9 H 0.5784 -0.0039 0.7521 0.077 Uiso 1 1 calc R
C10 C -0.1179(10) 0.2752(9) 0.6499(2) 0.086(2) Uani 1 1 d .
H10A H -0.1663 0.2714 0.6149 0.129 Uiso 1 1 calc R
H10B H -0.0880 0.3902 0.6592 0.129 Uiso 1 1 calc R
H10C H -0.2230 0.2310 0.6724 0.129 Uiso 1 1 calc R
C11 C 0.1598(9) 0.1101(8) 0.6075(2) 0.0713(17) Uani 1 1 d .
H11A H 0.0678 0.1321 0.5792 0.107 Uiso 1 1 calc R
H11B H 0.1819 -0.0096 0.6106 0.107 Uiso 1 1 calc R
H11C H 0.2900 0.1655 0.6014 0.107 Uiso 1 1 calc R

loop_
_atom_site_aniso_label
_atom_site_aniso_U_11
_atom_site_aniso_U_22
_atom_site_aniso_U_33
_atom_site_aniso_U_23
_atom_site_aniso_U_13
_atom_site_aniso_U_12
I001 0.05239(18) 0.05660(19) 0.04661(18) -0.00178(19) -0.00415(17) -0.00134(18)
O1 0.054(2) 0.080(3) 0.072(3) 0.005(3) 0.0043(17) -0.018(3)
O2 0.061(3) 0.082(3) 0.063(2) 0.000(2) 0.003(2) -0.013(2)
N1 0.045(2) 0.052(3) 0.042(2) -0.002(2) 0.0020(19) -0.003(2)
C1 0.051(3) 0.054(4) 0.051(3) -0.002(3) -0.001(3) 0.006(3)
C2 0.062(4) 0.057(3) 0.049(3) 0.004(3) -0.005(3) 0.008(3)
C3 0.052(3) 0.081(4) 0.059(3) -0.003(3) -0.014(2) -0.005(4)
C4 0.047(3) 0.046(3) 0.049(3) -0.003(3) 0.002(2) 0.001(2)
N2 0.060(3) 0.071(3) 0.038(2) 0.001(2) -0.007(2) 0.000(3)
N3 0.060(3) 0.064(3) 0.048(3) -0.001(2) -0.011(2) -0.001(3)
C5 0.063(4) 0.065(4) 0.041(3) -0.005(3) 0.007(3) 0.004(3)
C6 0.047(3) 0.067(3) 0.046(3) -0.001(3) -0.002(3) 0.004(3)
C7 0.050(3) 0.048(3) 0.039(3) 0.000(2) 0.000(2) -0.006(2)
C8 0.065(4) 0.074(4) 0.043(3) -0.012(3) 0.002(2) 0.019(3)
C9 0.055(4) 0.076(5) 0.061(4) -0.008(3) -0.006(3) 0.015(3)
C10 0.077(5) 0.111(5) 0.071(4) 0.002(4) -0.015(3) 0.025(4)
C11 0.099(5) 0.071(4) 0.044(3) -0.006(3) -0.007(3) -0.007(4)

loop_
_atom_type_symbol
_atom_type_description
_atom_type_scat_dispersion_real
_atom_type_scat_dispersion_imag
_atom_type_scat_source
C C 0.0033 0.0016 'International Tables Vol C Tables 4.2.6.8 and 6.1.1.4'
H H 0.0000 0.0000 'International Tables Vol C Tables 4.2.6.8 and 6.1.1.4'
N N 0.0061 0.0033 'International Tables Vol C Tables 4.2.6.8 and 6.1.1.4'
O O 0.0106 0.0060 'International Tables Vol C Tables 4.2.6.8 and 6.1.1.4'
I I -0.4742 1.8119 'International Tables Vol C Tables 4.2.6.8 and 6.1.1.4'

loop_
_geom_angle_atom_site_label_1
_geom_angle_atom_site_label_2
_geom_angle_atom_site_label_3
_geom_angle
N1 I001 N2 178.94(16)
C1 N1 C4 112.6(4)
C1 N1 I001 123.5(3)
C4 N1 I001 123.6(3)
O1 C1 N1 124.5(5)
O1 C1 C2 126.4(5)
N1 C1 C2 109.2(5)
C1 C2 C3 104.8(4)
C1 C2 H2A 110.8
C3 C2 H2A 110.8
C1 C2 H2B 110.8
C3 C2 H2B 110.8
H2A C2 H2B 108.9
C2 C3 C4 104.9(4)
C2 C3 H3A 110.8
C4 C3 H3A 110.8
C2 C3 H3B 110.8
C4 C3 H3B 110.8
H3A C3 H3B 108.8
O2 C4 N1 124.9(5)
O2 C4 C3 127.0(5)
N1 C4 C3 108.1(5)
C5 N2 C9 116.4(4)
C5 N2 I001 126.1(4)
C9 N2 I001 117.5(4)
C7 N3 C11 121.3(5)
C7 N3 C10 121.1(5)
C11 N3 C10 117.1(4)
N2 C5 C6 123.5(5)
N2 C5 H5 118.3
C6 C5 H5 118.3
C5 C6 C7 121.1(5)
C5 C6 H6 119.5
C7 C6 H6 119.5
N3 C7 C6 123.9(5)
N3 C7 C8 121.3(5)
C6 C7 C8 114.9(5)
C9 C8 C7 120.5(5)
C9 C8 H8 119.7
C7 C8 H8 119.7
N2 C9 C8 123.6(5)
N2 C9 H9 118.2
C8 C9 H9 118.2
N3 C10 H10A 109.5
N3 C10 H10B 109.5
H10A C10 H10B 109.5
N3 C10 H10C 109.5
H10A C10 H10C 109.5
H10B C10 H10C 109.5
N3 C11 H11A 109.5
N3 C11 H11B 109.5
H11A C11 H11B 109.5
N3 C11 H11C 109.5
H11A C11 H11C 109.5
H11B C11 H11C 109.5

loop_
_geom_bond_atom_site_label_1
_geom_bond_atom_site_label_2
_geom_bond_distance
I001 N1 2.146(4)
I001 N2 2.407(4)
O1 C1 1.214(7)
O2 C4 1.206(6)
N1 C1 1.375(7)
N1 C4 1.383(7)
C1 C2 1.508(7)
C2 C3 1.512(7)
C2 H2A 0.9700
C2 H2B 0.9700
C3 C4 1.523(7)
C3 H3A 0.9700
C3 H3B 0.9700
N2 C5 1.338(7)
N2 C9 1.346(7)
N3 C7 1.347(7)
N3 C11 1.448(7)
N3 C10 1.452(8)
C5 C6 1.369(7)
C5 H5 0.9300
C6 C7 1.396(7)
C6 H6 0.9300
C7 C8 1.411(7)
C8 C9 1.364(7)
C8 H8 0.9300
C9 H9 0.9300
C10 H10A 0.9600
C10 H10B 0.9600
C10 H10C 0.9600
C11 H11A 0.9600
C11 H11B 0.9600
C11 H11C 0.9600

loop_
_geom_torsion_atom_site_label_1
_geom_torsion_atom_site_label_2
_geom_torsion_atom_site_label_3
_geom_torsion_atom_site_label_4
_geom_torsion
N2 I001 N1 C1 -109(9)
N2 I001 N1 C4 77(9)
C4 N1 C1 O1 179.0(5)
I001 N1 C1 O1 4.4(8)
C4 N1 C1 C2 -0.2(6)
I001 N1 C1 C2 -174.7(3)
O1 C1 C2 C3 177.1(6)
N1 C1 C2 C3 -3.8(6)
C1 C2 C3 C4 5.9(6)
C1 N1 C4 O2 -175.1(5)
I001 N1 C4 O2 -0.5(7)
C1 N1 C4 C3 4.1(6)
I001 N1 C4 C3 178.7(4)
C2 C3 C4 O2 172.9(5)
C2 C3 C4 N1 -6.2(6)
N1 I001 N2 C5 171(9)
N1 I001 N2 C9 -9(9)
C9 N2 C5 C6 -1.0(8)
I001 N2 C5 C6 179.2(4)
N2 C5 C6 C7 0.0(9)
C11 N3 C7 C6 175.7(5)
C10 N3 C7 C6 3.8(8)
C11 N3 C7 C8 -3.3(8)
C10 N3 C7 C8 -175.1(6)
C5 C6 C7 N3 -178.7(5)
C5 C6 C7 C8 0.3(8)
N3 C7 C8 C9 179.3(5)
C6 C7 C8 C9 0.3(9)
C5 N2 C9 C8 1.6(9)
I001 N2 C9 C8 -178.5(5)
C7 C8 C9 N2 -1.3(10)
